data_2009920
loop_
_publ_author_name
'Kopf, J\"urgen'
'Abeln, Dirk'
'K\"oll, Peter'
'Meisel, Roland'
'Peseke, Klaus'

_publ_section_title
;
 2,3,4,5,6-Penta-<i>O</i>-acetyl-<small>D</small>-galactonic acid
 1'-phenyl-2'-ethoxycarbonylvinyl ester
;
_journal_issue 8
_journal_name_full 'Acta Crystallographica Section C'
_journal_page_first 1335
_journal_page_last 1337
_journal_paper_doi 10.1107/S0108270194001071
_journal_volume 50
_journal_year 1994
_chemical_formula_sum 'C27 H32 O14'
_chemical_formula_weight 580.53
_chemical_melting_point 404.0(10)
_chemical_name_systematic
;
 2,3,4,5,6-Penta-O-acetyl-D-galactonic Acid
 1'-Phenyl-2'-ethoxycarbonylvinyl Ester
;
_space_group_IT_number 4
_symmetry_cell_setting monoclinic
_symmetry_space_group_name_Hall 'P 2yb'
_symmetry_space_group_name_H-M 'P 1 21 1'
_audit_creation_method SHELXL
_cell_angle_alpha 90.0
_cell_angle_beta 93.790(10)
_cell_angle_gamma 90.0
_cell_formula_units_Z 2
_cell_length_a 11.7750(10)
_cell_length_b 7.7630(10)
_cell_length_c 16.2830(10)
_cell_measurement_reflns_used 25
_cell_measurement_temperature 293.0(10)
_cell_measurement_theta_max 53.0
_cell_measurement_theta_min 41.4
_cell_volume 1485.2(2)
_computing_cell_refinement 'Enraf-Nonius CAD4'
_computing_data_collection 'Enraf-Nonius CAD4'
_computing_data_reduction 'CADSHEL (Kopf, 1987)'
_computing_molecular_graphics 'SCHAKAL88 (Keller, 1986)'
_computing_publication_material 'CIF2TEX (Kopf, 1992a); FCF2FOC (Kopf,1992b)'
_computing_structure_refinement 'SHELXL92 (Sheldrick, 1993)'
_computing_structure_solution 'SHELXS90 (Sheldrick, 1990)'
_diffrn_ambient_temperature 293.0(10)
_diffrn_measurement_device 'Enraf-Nonius CAD4'
_diffrn_measurement_method '2\q/\w scans'
_diffrn_radiation_monochromator graphite
_diffrn_radiation_source 'fine-focus sealed tube'
_diffrn_radiation_type CuK\a
_diffrn_radiation_wavelength 1.54178
_diffrn_reflns_av_R_equivalents 0.0279
_diffrn_reflns_av_sigmaI/netI 0.0194
_diffrn_reflns_limit_h_max 14
_diffrn_reflns_limit_h_min 0
_diffrn_reflns_limit_k_max 9
_diffrn_reflns_limit_k_min 0
_diffrn_reflns_limit_l_max 20
_diffrn_reflns_limit_l_min -20
_diffrn_reflns_number 7117
_diffrn_reflns_theta_max 76.5
_diffrn_reflns_theta_min 2.25
_diffrn_standards_decay_% 1
_diffrn_standards_interval_time '120 min'
_diffrn_standards_number 3
_exptl_absorpt_coefficient_mu 0.903
_exptl_absorpt_correction_type none
_exptl_crystal_colour Colourless
_exptl_crystal_density_diffrn 1.298
_exptl_crystal_description 'Transparent blocks'
_exptl_crystal_F_000 612
_exptl_crystal_size_max 0.5
_exptl_crystal_size_mid 0.4
_exptl_crystal_size_min 0.3
_refine_diff_density_max 0.201
_refine_diff_density_min -0.201
_refine_ls_abs_structure_details 'Flack parameter: -0.07(13) (Flack, 1983)'
_refine_ls_abs_structure_Flack -0.07(13)
_refine_ls_extinction_coef 0.004000
_refine_ls_extinction_method 'SHELXL (Sheldrick, 1994)'
_refine_ls_goodness_of_fit_all 1.038
_refine_ls_goodness_of_fit_obs 1.042
_refine_ls_matrix_type full
_refine_ls_number_parameters 409
_refine_ls_number_reflns 6233
_refine_ls_number_restraints 1
_refine_ls_restrained_S_all 1.037
_refine_ls_restrained_S_obs 1.042
_refine_ls_R_factor_all 0.0430
_refine_ls_R_factor_obs 0.0412
_refine_ls_shift/esd_max 0.430
_refine_ls_shift/esd_mean 0.015
_refine_ls_structure_factor_coef Fsqd
_refine_ls_weighting_scheme
;calc w=1/[\s^2^(F~o~^2^)+(0.0779P)^2^ +0.1346P]
 where P = (F~o~^2^ + 2F~c~^2^)/3
;
_refine_ls_wR_factor_all 0.1150
_refine_ls_wR_factor_obs 0.1124
_reflns_number_observed 5921
_reflns_number_total 6233
_reflns_observed_criterion I>2\s(I)
_cod_data_source_file ab1135.cif
_cod_data_source_block pk9
_cod_depositor_comments
;
The following automatic conversions were performed:

'_chemical_melting_point' value '403-405 K' was changed to
'404.0(10)' - the average value was taken and precision was
estimated.

Automatic conversion script
Id: cif_fix_values 1646 2011-03-28 12:23:43Z adriana 

The following automatic conversions were performed:

'_chemical_melting_point' value '403-405 K' was changed to
'404.0(10)' - the average value was taken and precision was
estimated.

Automatic conversion script
Id: cif_fix_values 1715 2011-07-08 13:25:40Z adriana 
;
_cod_original_sg_symbol_Hall 'P 2y1'
_cod_original_sg_symbol_H-M 'P 21'
_cod_database_code 2009920

loop_
_symmetry_equiv_pos_as_xyz
'x, y, z'
'-x, y+1/2, -z'

loop_
_atom_site_aniso_label
_atom_site_aniso_U_11
_atom_site_aniso_U_22
_atom_site_aniso_U_33
_atom_site_aniso_U_12
_atom_site_aniso_U_13
_atom_site_aniso_U_23
O1 0.1142(13) 0.0444(7) 0.0620(8) -0.0067(8) 0.0400(8) -0.0011(6)
O2 0.0431(5) 0.0373(5) 0.0500(6) 0.0005(4) 0.0022(4) -0.0031(5)
O3 0.0308(5) 0.0635(7) 0.0514(6) -0.0020(5) 0.0062(4) -0.0068(5)
O4 0.0309(5) 0.0429(5) 0.0469(5) 0.0017(4) 0.0044(4) -0.0008(4)
O5 0.0374(5) 0.0302(5) 0.0506(6) 0.0018(4) 0.0003(4) -0.0019(4)
O6 0.0467(6) 0.0444(6) 0.0605(7) 0.0043(5) 0.0211(5) 0.0091(5)
O21 0.0501(8) 0.0687(9) 0.1057(13) -0.0066(7) -0.0135(8) -0.0106(9)
O31 0.0695(11) 0.0922(14) 0.136(2) -0.0407(10) 0.0346(11) -0.0374(13)
O41 0.0512(7) 0.0554(8) 0.1048(12) -0.0174(7) 0.0079(7) 0.0059(8)
O51 0.0596(8) 0.0499(7) 0.0821(10) -0.0011(6) -0.0250(7) -0.0039(6)
O61 0.0659(10) 0.0965(14) 0.121(2) -0.0116(9) 0.0028(10) 0.0631(13)
C1 0.0480(8) 0.0463(8) 0.0444(8) 0.0047(7) 0.0115(6) -0.0026(7)
C2 0.0374(7) 0.0375(7) 0.0436(7) 0.0024(6) 0.0074(6) -0.0005(6)
C3 0.0339(6) 0.0398(7) 0.0422(7) -0.0018(6) 0.0091(5) -0.0038(6)
C4 0.0303(6) 0.0338(6) 0.0414(7) 0.0008(5) 0.0059(5) 0.0002(5)
C5 0.0333(6) 0.0306(7) 0.0431(7) 0.0023(5) 0.0048(5) 0.0008(5)
C6 0.0443(8) 0.0504(9) 0.0436(7) 0.0022(7) 0.0078(6) 0.0048(7)
C21 0.0487(9) 0.0512(9) 0.0518(9) -0.0075(7) 0.0059(7) -0.0082(7)
C22 0.090(2) 0.0452(11) 0.0828(14) -0.0141(11) 0.0048(12) -0.0086(10)
C31 0.0396(9) 0.102(2) 0.0568(10) -0.0216(10) 0.0147(7) -0.0190(11)
C32 0.0382(10) 0.160(3) 0.0697(13) -0.0081(14) 0.0050(9) -0.016(2)
C41 0.0336(7) 0.0607(11) 0.0500(8) -0.0074(7) 0.0073(6) -0.0127(7)
C42 0.0360(9) 0.095(2) 0.0831(14) 0.0028(10) -0.0035(9) -0.0229(13)
C51 0.0426(8) 0.0377(8) 0.0569(9) -0.0005(6) -0.0052(6) -0.0051(7)
C52 0.080(2) 0.0324(9) 0.118(2) -0.0023(9) -0.0326(14) -0.0008(11)
C61 0.0543(10) 0.0510(9) 0.0481(8) -0.0100(7) 0.0121(7) 0.0015(7)
C62 0.0542(11) 0.0660(13) 0.0864(15) -0.0049(9) 0.0257(10) 0.0022(11)
O1a 0.0607(7) 0.0506(7) 0.0443(6) -0.0008(5) 0.0149(5) -0.0080(5)
O1c 0.0500(7) 0.1011(12) 0.0546(7) 0.0052(8) 0.0067(5) 0.0027(8)
O3a 0.0654(10) 0.154(2) 0.0479(7) 0.0059(11) 0.0082(6) 0.0123(10)
C1a 0.0537(9) 0.0564(10) 0.0424(8) 0.0091(8) 0.0109(7) -0.0061(7)
C2a 0.0533(9) 0.0786(13) 0.0424(8) 0.0083(9) 0.0115(7) -0.0018(9)
C3a 0.0519(10) 0.0806(14) 0.0490(9) 0.0073(9) 0.0092(7) -0.0030(9)
C1b 0.0527(10) 0.0636(11) 0.0500(9) 0.0049(8) 0.0073(7) -0.0069(8)
C2b 0.0610(12) 0.119(2) 0.0501(10) 0.0106(13) 0.0053(9) -0.0090(12)
C3b 0.082(2) 0.145(3) 0.0514(11) 0.009(2) 0.0003(10) -0.0036(15)
C4b 0.074(2) 0.125(3) 0.0733(15) 0.011(2) -0.0176(12) -0.003(2)
C5b 0.0565(13) 0.151(3) 0.087(2) 0.023(2) -0.0021(12) -0.010(2)
C6b 0.0546(11) 0.119(2) 0.0635(12) 0.0097(13) 0.0106(9) -0.0143(14)
C1c 0.0551(11) 0.123(2) 0.0615(12) 0.0092(13) 0.0013(9) 0.0139(15)
C2c 0.0537(14) 0.194(4) 0.086(2) 0.016(2) 0.0029(12) 0.035(3)

loop_
_atom_site_label
_atom_site_fract_x
_atom_site_fract_y
_atom_site_fract_z
_atom_site_U_iso_or_equiv
_atom_site_thermal_displace_type
_atom_site_calc_flag
_atom_site_refinement_flags
_atom_site_occupancy
_atom_site_disorder_group
_atom_site_type_symbol
O1 0.6184(2) 0.1119(2) 0.38270(10) 0.0720(5) Uani d . 1 . O
O2 0.69650(10) 0.5128(2) 0.29720(10) 0.0435(2) Uani d . 1 . O
O3 0.54010(10) 0.3144(2) 0.20820(10) 0.0484(3) Uani d . 1 . O
O4 0.83750(10) 0.2543(2) 0.17220(10) 0.0402(2) Uani d . 1 . O
O5 0.70030(10) 0.03270(10) 0.08260(10) 0.0395(2) Uani d . 1 . O
O6 0.84600(10) 0.2703(2) -0.00430(10) 0.0498(3) Uani d . 1 . O
O21 0.87210(10) 0.5331(2) 0.35680(10) 0.0757(5) Uani d . 1 . O
O31 0.4742(2) 0.0467(3) 0.1844(2) 0.0979(7) Uani d . 1 . O
O41 0.89830(10) 0.5236(2) 0.15060(10) 0.0703(4) Uani d . 1 . O
O51 0.54790(10) -0.0337(2) -0.00100(10) 0.0652(4) Uani d . 1 . O
O61 0.8506(2) 0.5026(3) -0.08280(10) 0.0947(7) Uani d . 1 . O
C1 0.64490(10) 0.2596(2) 0.37660(10) 0.0458(3) Uani d . 1 . C
C2 0.70260(10) 0.3298(2) 0.30310(10) 0.0393(3) Uani d . 1 . C
H2 0.78320(10) 0.2979(2) 0.30970(10) 0.046(5) Uiso calc R 1 . H
C3 0.65360(10) 0.2506(2) 0.22320(10) 0.0383(3) Uani d . 1 . C
H3 0.65230(10) 0.1249(2) 0.22820(10) 0.055(6) Uiso calc R 1 . H
C4 0.72160(10) 0.3028(2) 0.15000(10) 0.0350(3) Uani d . 1 . C
H4 0.71720(10) 0.4279(2) 0.14260(10) 0.042(5) Uiso calc R 1 . H
C5 0.67800(10) 0.2143(2) 0.07100(10) 0.0356(3) Uani d . 1 . C
H5 0.59510(10) 0.2291(2) 0.06590(10) 0.034(4) Uiso calc R 1 . H
C6 0.72380(10) 0.2823(2) -0.00720(10) 0.0459(3) Uani d . 1 . C
H61 0.69140(10) 0.2168(2) -0.05380(10) 0.053(6) Uiso calc R 1 . H
H62 0.70110(10) 0.4017(2) -0.01490(10) 0.053(6) Uiso calc R 1 . H
C21 0.7901(2) 0.6005(3) 0.32600(10) 0.0504(4) Uani d . 1 . C
C22 0.7732(2) 0.7894(3) 0.3131(2) 0.0726(6) Uani d . 1 . C
H221 0.829(2) 0.8321(9) 0.278(2) 0.16(2) Uiso calc R 1 . H
H222 0.781(3) 0.8476(6) 0.3650(10) 0.25(4) Uiso calc R 1 . H
H223 0.6980(10) 0.8099(4) 0.288(2) 0.130(10) Uiso calc R 1 . H
C31 0.4555(2) 0.1973(4) 0.19150(10) 0.0658(6) Uani d . 1 . C
C32 0.3432(2) 0.2841(6) 0.1832(2) 0.0890(10) Uani d . 1 . C
H321 0.2970(10) 0.231(4) 0.140(2) 0.23(3) Uiso calc R 1 . H
H322 0.3540(10) 0.4040(10) 0.171(3) 0.20(3) Uiso calc R 1 . H
H323 0.307(2) 0.274(5) 0.2340(10) 0.16(2) Uiso calc R 1 . H
C41 0.91820(10) 0.3787(3) 0.17220(10) 0.0479(4) Uani d . 1 . C
C42 1.0314(2) 0.3100(4) 0.2022(2) 0.0717(6) Uani d . 1 . C
H421 1.0880(10) 0.3980(10) 0.1990(10) 0.130(10) Uiso calc R 1 . H
H422 1.0510(10) 0.214(2) 0.1690(10) 0.130(10) Uiso calc R 1 . H
H423 1.0290(10) 0.273(3) 0.2580(10) 0.100(10) Uiso calc R 1 . H
C51 0.62410(10) -0.0769(2) 0.04650(10) 0.0461(4) Uani d . 1 . C
C52 0.6486(2) -0.2570(3) 0.0733(2) 0.0786(8) Uani d . 1 . C
H521 0.602(2) -0.3350(10) 0.0400(10) 0.110(10) Uiso calc R 1 . H
H522 0.632(2) -0.2700(10) 0.1300(10) 0.33(5) Uiso calc R 1 . H
H523 0.7270(10) -0.2820(10) 0.067(2) 0.14(2) Uiso calc R 1 . H
C61 0.9003(2) 0.3903(3) -0.04610(10) 0.0507(4) Uani d . 1 . C
C62 1.0256(2) 0.3660(3) -0.0397(2) 0.0679(6) Uani d . 1 . C
H621 1.0624(2) 0.4750(10) -0.045(2) 0.15(2) Uiso calc R 1 . H
H622 1.0469(3) 0.290(3) -0.0830(10) 0.22(2) Uiso calc R 1 . H
H623 1.0485(4) 0.316(4) 0.0130(10) 0.120(10) Uiso calc R 1 . H
O1a 0.63790(10) 0.3786(2) 0.43600(10) 0.0514(3) Uani d . 1 . O
O1c 0.29420(10) 0.2816(3) 0.47400(10) 0.0684(4) Uani d . 1 . O
O3a 0.4123(2) 0.3462(4) 0.37690(10) 0.0889(6) Uani d . 1 . O
C1a 0.5949(2) 0.3263(3) 0.51060(10) 0.0505(4) Uani d . 1 . C
C2a 0.4843(2) 0.2969(3) 0.51550(10) 0.0577(5) Uani d . 1 . C
H2a 0.4600(2) 0.2635(3) 0.56630(10) 0.051(5) Uiso calc R 1 . H
C3a 0.3976(2) 0.3131(3) 0.44710(10) 0.0602(5) Uani d . 1 . C
C1b 0.6824(2) 0.3181(3) 0.57930(10) 0.0552(4) Uani d . 1 . C
C2b 0.6540(2) 0.3381(4) 0.65930(10) 0.0766(7) Uani d . 1 . C
H2b 0.5790(2) 0.3617(4) 0.67010(10) 0.090(10) Uiso calc R 1 . H
C3b 0.7359(3) 0.3235(5) 0.7238(2) 0.0929(9) Uani d . 1 . C
H3b 0.7154(3) 0.3354(5) 0.7777(2) 0.130(10) Uiso calc R 1 . H
C4b 0.8467(2) 0.2917(5) 0.7087(2) 0.0916(9) Uani d . 1 . C
H4b 0.9017(2) 0.2825(5) 0.7522(2) 0.130(10) Uiso calc R 1 . H
C5b 0.8765(2) 0.2735(6) 0.6295(2) 0.0980(10) Uani d . 1 . C
H5b 0.9517(2) 0.2498(6) 0.6192(2) 0.110(10) Uiso calc R 1 . H
C6b 0.7954(2) 0.2900(5) 0.5645(2) 0.0788(7) Uani d . 1 . C
H6b 0.8169(2) 0.2823(5) 0.5107(2) 0.087(9) Uiso calc R 1 . H
C1c 0.2002(2) 0.2894(5) 0.41200(10) 0.0800(8) Uani d . 1 . C
H11c 0.2036(2) 0.1931(5) 0.37430(10) 0.076(8) Uiso calc R 1 . H
H12c 0.2034(2) 0.3955(5) 0.38080(10) 0.082(8) Uiso calc R 1 . H
C2c 0.0934(2) 0.2823(8) 0.4558(2) 0.1110(10) Uani d . 1 . C
H21c 0.0290(10) 0.288(4) 0.4160(10) 0.100(10) Uiso calc R 1 . H
H22c 0.0910(10) 0.378(2) 0.4930(10) 0.14(2) Uiso calc R 1 . H
H23c 0.0910(10) 0.177(2) 0.4860(10) 0.13(2) Uiso calc R 1 . H

loop_
_atom_type_symbol
_atom_type_description
_atom_type_scat_dispersion_real
_atom_type_scat_dispersion_imag
_atom_type_scat_source
C C 0.0181 0.0091 'International Tables Vol C Tables 4.2.6.8 and 6.1.1.4'
H H 0.0000 0.0000 'International Tables Vol C Tables 4.2.6.8 and 6.1.1.4'
O O 0.0492 0.0322 'International Tables Vol C Tables 4.2.6.8 and 6.1.1.4'

loop_
_geom_angle_atom_site_label_1
_geom_angle_atom_site_label_2
_geom_angle_atom_site_label_3
_geom_angle
_geom_angle_publ_flag
C21 O2 C2 116.26(13) y
C31 O3 C3 117.8(2) y
C41 O4 C4 117.84(13) y
C51 O5 C5 116.78(12) y
C61 O6 C6 116.52(14) y
O1 C1 O1a 125.0(2) y
O1 C1 C2 122.9(2) y
O1a C1 C2 111.88(15) y
O2 C2 C1 112.81(13) y
O2 C2 C3 109.37(13) y
C1 C2 C3 111.53(13) y
O2 C2 H2 107.64(8) ?
C1 C2 H2 107.64(9) ?
C3 C2 H2 107.64(8) ?
O3 C3 C2 107.67(12) y
O3 C3 C4 107.85(12) y
C2 C3 C4 111.78(12) y
O3 C3 H3 109.83(8) ?
C2 C3 H3 109.83(8) ?
C4 C3 H3 109.83(8) ?
O4 C4 C5 110.93(11) y
O4 C4 C3 105.73(11) y
C5 C4 C3 111.98(12) y
O4 C4 H4 109.37(7) ?
C5 C4 H4 109.37(8) ?
C3 C4 H4 109.37(8) ?
O5 C5 C6 112.28(12) y
O5 C5 C4 106.40(12) y
C6 C5 C4 115.88(13) y
O5 C5 H5 107.30(7) ?
C6 C5 H5 107.30(8) ?
C4 C5 H5 107.29(8) ?
O6 C6 C5 111.16(12) y
O6 C6 H61 109.40(9) ?
C5 C6 H61 109.40(9) ?
O6 C6 H62 109.40(9) ?
C5 C6 H62 109.40(9) ?
H61 C6 H62 108.0 ?
O21 C21 O2 123.3(2) y
O21 C21 C22 126.3(2) y
O2 C21 C22 110.4(2) y
C21 C22 H221 109.47(13) ?
C21 C22 H222 109.48(13) ?
H221 C22 H222 109.5 ?
C21 C22 H223 109.47(13) ?
H221 C22 H223 109.5 ?
H222 C22 H223 109.5 ?
O31 C31 O3 122.3(2) y
O31 C31 C32 127.2(2) y
O3 C31 C32 110.5(3) y
C31 C32 H321 109.5(2) ?
C31 C32 H322 109.5(2) ?
H321 C32 H322 109.5 ?
C31 C32 H323 109.47(14) ?
H321 C32 H323 109.5 ?
H322 C32 H323 109.5 ?
O41 C41 O4 123.1(2) y
O41 C41 C42 125.9(2) y
O4 C41 C42 110.9(2) y
C41 C42 H421 109.47(14) ?
C41 C42 H422 109.47(12) ?
H421 C42 H422 109.5 ?
C41 C42 H423 109.47(13) ?
H421 C42 H423 109.5 ?
H422 C42 H423 109.5 ?
O51 C51 O5 123.8(2) y
O51 C51 C52 125.3(2) y
O5 C51 C52 110.87(14) y
C51 C52 H521 109.47(11) ?
C51 C52 H522 109.5(2) ?
H521 C52 H522 109.5 ?
C51 C52 H523 109.47(14) ?
H521 C52 H523 109.5 ?
H522 C52 H523 109.5 ?
O61 C61 O6 122.0(2) y
O61 C61 C62 125.6(2) y
O6 C61 C62 112.4(2) y
C61 C62 H621 109.47(12) ?
C61 C62 H622 109.47(13) ?
H621 C62 H622 109.5 ?
C61 C62 H623 109.47(12) ?
H621 C62 H623 109.5 ?
H622 C62 H623 109.5 ?
C1 O1a C1a 117.72(15) y
C3a O1c C1c 115.6(2) y
C2a C1a O1a 120.7(2) y
C2a C1a C1b 125.9(2) y
O1a C1a C1b 113.3(2) y
C1a C2a C3a 125.2(2) y
C1a C2a H2a 117.42(11) ?
C3a C2a H2a 117.42(11) ?
O3a C3a O1c 122.9(2) y
O3a C3a C2a 127.4(2) y
O1c C3a C2a 109.7(2) y
C2b C1b C6b 118.6(2) y
C2b C1b C1a 120.9(2) y
C6b C1b C1a 120.5(2) y
C1b C2b C3b 120.6(2) y
C1b C2b H2b 119.70(13) ?
C3b C2b H2b 119.7(2) ?
C4b C3b C2b 120.3(2) y
C4b C3b H3b 119.83(15) ?
C2b C3b H3b 119.8(2) ?
C5b C4b C3b 119.7(2) y
C5b C4b H4b 120.15(15) ?
C3b C4b H4b 120.15(15) ?
C4b C5b C6b 120.3(2) y
C4b C5b H5b 119.83(15) ?
C6b C5b H5b 119.8(2) ?
C1b C6b C5b 120.3(2) y
C1b C6b H6b 119.85(13) ?
C5b C6b H6b 119.8(2) ?
O1c C1c C2c 107.2(2) y
O1c C1c H11c 110.3(2) ?
C2c C1c H11c 110.3(3) ?
O1c C1c H12c 110.3(2) ?
C2c C1c H12c 110.3(2) ?
H11c C1c H12c 108.5 ?
C1c C2c H21c 109.47(15) ?
C1c C2c H22c 109.5(3) ?
H21c C2c H22c 109.5 ?
C1c C2c H23c 109.5(2) ?
H21c C2c H23c 109.5 ?
H22c C2c H23c 109.5 ?

loop_
_geom_bond_atom_site_label_1
_geom_bond_atom_site_label_2
_geom_bond_site_symmetry_2
_geom_bond_distance
_geom_bond_publ_flag
O1 C1 . 1.194(2) y
O2 C21 . 1.353(2) y
O2 C2 . 1.425(2) y
O3 C31 . 1.363(2) y
O3 C3 . 1.431(2) y
O4 C41 . 1.354(2) y
O4 C4 . 1.439(2) y
O5 C51 . 1.343(2) y
O5 C5 . 1.444(2) y
O6 C61 . 1.341(2) y
O6 C6 . 1.440(2) y
O21 C21 . 1.180(3) y
O31 C31 . 1.197(3) y
O41 C41 . 1.197(3) y
O51 C51 . 1.194(2) y
O61 C61 . 1.189(3) y
C1 O1a . 1.343(2) y
C1 C2 . 1.517(2) y
C2 C3 . 1.518(2) y
C2 H2 . 0.98 ?
C3 C4 . 1.533(2) y
C3 H3 . 0.98 ?
C4 C5 . 1.518(2) y
C4 H4 . 0.98 ?
C5 C6 . 1.511(2) y
C5 H5 . 0.98 ?
C6 H61 . 0.97 ?
C6 H62 . 0.97 ?
C21 C22 . 1.493(3) y
C22 H221 . 0.96 ?
C22 H222 . 0.96 ?
C22 H223 . 0.96 ?
C31 C32 . 1.482(4) y
C32 H321 . 0.96 ?
C32 H322 . 0.96 ?
C32 H323 . 0.96 ?
C41 C42 . 1.488(3) y
C42 H421 . 0.96 ?
C42 H422 . 0.96 ?
C42 H423 . 0.96 ?
C51 C52 . 1.487(3) y
C52 H521 . 0.96 ?
C52 H522 . 0.96 ?
C52 H523 . 0.96 ?
C61 C62 . 1.484(3) y
C62 H621 . 0.96 ?
C62 H622 . 0.96 ?
C62 H623 . 0.96 ?
O1a C1a . 1.407(2) y
O1c C3a . 1.343(2) y
O1c C1c . 1.449(3) y
O3a C3a . 1.195(3) y
C1a C2a . 1.330(3) y
C1a C1b . 1.471(3) y
C2a C3a . 1.466(3) y
C2a H2a . 0.93 ?
C1b C2b . 1.375(3) y
C1b C6b . 1.385(3) y
C2b C3b . 1.383(4) y
C2b H2b . 0.93 ?
C3b C4b . 1.367(4) y
C3b H3b . 0.93 ?
C4b C5b . 1.367(4) y
C4b H4b . 0.93 ?
C5b C6b . 1.383(4) y
C5b H5b . 0.93 ?
C6b H6b . 0.93 ?
C1c C2c . 1.487(4) y
C1c H11c . 0.97 ?
C1c H12c . 0.97 ?
C2c H21c . 0.96 ?
C2c H22c . 0.96 ?
C2c H23c . 0.96 ?

loop_
_geom_torsion_atom_site_label_1
_geom_torsion_atom_site_label_2
_geom_torsion_atom_site_label_3
_geom_torsion_atom_site_label_4
_geom_torsion
_geom_torsion_publ_flag
C21 O2 C2 C1 99.3(2) no
C21 O2 C2 C3 -136.00(14) no
O1 C1 C2 O2 162.9(2) no
O1a C1 C2 O2 -23.0(2) no
O1 C1 C2 C3 39.4(2) no
O1a C1 C2 C3 -146.56(14) no
C31 O3 C3 C2 -129.05(15) no
C31 O3 C3 C4 110.2(2) no
O2 C2 C3 O3 -56.3(2) no
C1 C2 C3 O3 69.2(2) no
O2 C2 C3 C4 62.0(2) no
C1 C2 C3 C4 -172.53(12) no
C41 O4 C4 C5 115.36(14) no
C41 O4 C4 C3 -123.03(13) no
O3 C3 C4 O4 173.33(12) no
C2 C3 C4 O4 55.16(15) no
O3 C3 C4 C5 -65.74(15) no
C2 C3 C4 C5 176.08(12) no
C51 O5 C5 C6 -86.4(2) no
C51 O5 C5 C4 145.89(14) no
O4 C4 C5 O5 52.08(15) no
C3 C4 C5 O5 -65.78(14) no
O4 C4 C5 C6 -73.5(2) no
C3 C4 C5 C6 168.63(12) no
C61 O6 C6 C5 -149.42(15) no
O5 C5 C6 O6 -64.0(2) no
C4 C5 C6 O6 58.5(2) no
C2 O2 C21 O21 -2.3(3) no
C2 O2 C21 C22 177.9(2) no
C3 O3 C31 O31 -4.4(3) no
C3 O3 C31 C32 176.2(2) no
C4 O4 C41 O41 -4.0(2) no
C4 O4 C41 C42 175.93(15) no
C5 O5 C51 O51 8.7(3) no
C5 O5 C51 C52 -171.8(2) no
C6 O6 C61 O61 1.0(3) no
C6 O6 C61 C62 -179.6(2) no
O1 C1 O1a C1a -0.8(3) no
C2 C1 O1a C1a -174.73(14) no
C1 O1a C1a C2a -74.3(2) no
C1 O1a C1a C1b 108.7(2) no
O1a C1a C2a C3a 0.5(3) no
C1b C1a C2a C3a 177.1(2) no
C1C O1C C3a O3a 0.2(4) no
C1C O1C C3a C2a -178.7(2) no
C1a C2a C3a O3a 3.8(4) no
C1a C2a C3a O1c -177.3(2) no
C2a C1a C1b C2b -23.1(4) no
O1a C1a C1b C2b 153.7(2) no
C2a C1a C1b C6b 156.9(3) no
O1a C1a C1b C6b -26.2(3) no
C6b C1b C2b C3b -2.6(5) no
C1a C1b C2b C3b 177.4(3) no
C1b C2b C3b C4b 1.1(6) no
C2b C3b C4b C5b -0.3(6) no
C3b C4b C5b C6b 1.1(6) no
C2b C1b C6b C5b 3.4(5) no
C1a C1b C6b C5b -176.6(3) no
C4b C5b C6b C1b -2.7(6) no
C3a O1c C1c C2c -170.1(3) no

loop_
_cod_related_entry_id
_cod_related_entry_database
_cod_related_entry_code
1 ChemSpider 21187624
